data_7151194
loop_
_publ_author_name
'Manpadi, Madhuri'
'Uglinskii, Pavel Y.'
'Rastogi, Shiva K.'
'Cotter, Karen M.'
'Wong, Yin-Shan C'
'Anderson, Lisa A.'
'Ortega, Amber J.'
'Van Slambrouck, Severine'
'Steelant, Wim F. A.'
'Rogelj, Snezna'
'Tongwa, Paul'
'Antipin, Mikhail Yu'
'Magedov, Igor V.'
'Kornienko, Alexander'

_publ_section_title
;
 Three-component synthesis and anticancer evaluation of polycyclic
 indenopyridines lead to the discovery of a novel indenoheterocycle
 with potent apoptosis inducing properties.
;
_journal_issue 23
_journal_name_full 'Organic &amp; biomolecular chemistry'
_journal_page_first 3865
_journal_page_last 3872
_journal_paper_doi 10.1039/b713820b
_journal_volume 5
_journal_year 2007
_chemical_formula_moiety 'C26 H17 N3 O3'
_chemical_formula_sum 'C26 H17 N3 O3'
_chemical_formula_weight 419.43
_chemical_name_systematic
;
?
;
_space_group_IT_number 61
_symmetry_cell_setting orthorhombic
_symmetry_space_group_name_Hall '-P 2ac 2ab'
_symmetry_space_group_name_H-M 'P b c a'
_atom_sites_solution_hydrogens geom
_atom_sites_solution_primary direct
_atom_sites_solution_secondary difmap
_audit_creation_method SHELXL-97
_cell_angle_alpha 90.00
_cell_angle_beta 90.00
_cell_angle_gamma 90.00
_cell_formula_units_Z 8
_cell_length_a 11.3871(16)
_cell_length_b 18.131(3)
_cell_length_c 19.855(3)
_cell_measurement_reflns_used 9531
_cell_measurement_temperature 100(2)
_cell_measurement_theta_max 29.4
_cell_measurement_theta_min 2.2
_cell_volume 4099.3(11)
_computing_cell_refinement 'SAINT+ ver. 6.2 (Bruker, 2001)'
_computing_data_collection 'APEX2 (Bruker, 2005)'
_computing_data_reduction 'SAINT+ ver. 6.2 (Bruker, 2001)'
_computing_molecular_graphics 'SHELXTL ver. 6.12 (Sheldrick, 2001)'
_computing_publication_material 'SHELXTL ver. 6.12 (Sheldrick, 2001)'
_computing_structure_refinement 'SHELXTL ver. 6.12 (Sheldrick, 2001)'
_computing_structure_solution 'SHELXTL ver. 6.12 (Sheldrick, 2001)'
_diffrn_ambient_temperature 100(2)
_diffrn_measured_fraction_theta_full 0.995
_diffrn_measured_fraction_theta_max 0.995
_diffrn_measurement_device_type 'Bruker SMART APEX II CCD area detector'
_diffrn_measurement_method 'phi and omega scans'
_diffrn_radiation_monochromator graphite
_diffrn_radiation_source 'fine-focus sealed tube'
_diffrn_radiation_type MoK\a
_diffrn_radiation_wavelength 0.71073
_diffrn_reflns_av_R_equivalents 0.0911
_diffrn_reflns_av_sigmaI/netI 0.0524
_diffrn_reflns_limit_h_max 15
_diffrn_reflns_limit_h_min -15
_diffrn_reflns_limit_k_max 24
_diffrn_reflns_limit_k_min -24
_diffrn_reflns_limit_l_max 27
_diffrn_reflns_limit_l_min -27
_diffrn_reflns_number 69722
_diffrn_reflns_theta_full 29.00
_diffrn_reflns_theta_max 29.00
_diffrn_reflns_theta_min 2.05
_exptl_absorpt_coefficient_mu 0.091
_exptl_absorpt_correction_T_max 0.9720
_exptl_absorpt_correction_T_min 0.9459
_exptl_absorpt_correction_type multi-scan
_exptl_absorpt_process_details 'SADABS (Sheldrick, 2003)'
_exptl_crystal_colour orange
_exptl_crystal_density_diffrn 1.359
_exptl_crystal_density_meas ?
_exptl_crystal_density_method .
_exptl_crystal_description prism
_exptl_crystal_F_000 1744
_exptl_crystal_size_max 0.50
_exptl_crystal_size_mid 0.30
_exptl_crystal_size_min 0.20
_refine_diff_density_max 0.466
_refine_diff_density_min -0.522
_refine_diff_density_rms 0.050
_refine_ls_extinction_method none
_refine_ls_goodness_of_fit_ref 0.998
_refine_ls_hydrogen_treatment mixed
_refine_ls_matrix_type full
_refine_ls_number_parameters 353
_refine_ls_number_reflns 5418
_refine_ls_number_restraints 0
_refine_ls_restrained_S_all 0.998
_refine_ls_R_factor_all 0.0849
_refine_ls_R_factor_gt 0.0448
_refine_ls_shift/su_max 0.000
_refine_ls_shift/su_mean 0.000
_refine_ls_structure_factor_coef Fsqd
_refine_ls_weighting_details 'calc w=1/[\s^2^(Fo^2^)+(0.0300P)^2^+2.0000P] where P=(Fo^2^+2Fc^2^)/3'
_refine_ls_weighting_scheme calc
_refine_ls_wR_factor_gt 0.0893
_refine_ls_wR_factor_ref 0.1028
_reflns_number_gt 3443
_reflns_number_total 5418
_reflns_threshold_expression I>2\s(I)
_cod_data_source_file b713820b.txt
_cod_data_source_block paul1
_cod_depositor_comments
;
The following automatic conversions were performed:
'_symmetry_cell_setting' value 'Orthorhombic' changed to 'orthorhombic'
according to '/home/saulius/struct/CIF-dictionaries/cif_core.dic'
dictionary named 'cif_core.dic' version 2.4.1 from 2010-06-29.

Automatic conversion script
Id: cif_fix_enum 1527 2010-12-29 10:47:43Z saulius 
;
_cod_original_cell_volume 4099.2(10)
_cod_original_sg_symbol_Hall '-P 2ac 2ab '
_cod_database_code 7151194

loop_
_symmetry_equiv_pos_as_xyz
'x, y, z'
'-x+1/2, -y, z+1/2'
'-x, y+1/2, -z+1/2'
'x+1/2, -y+1/2, -z'
'-x, -y, -z'
'x-1/2, y, -z-1/2'
'x, -y-1/2, z-1/2'
'-x-1/2, y-1/2, z'

loop_
_atom_site_label
_atom_site_type_symbol
_atom_site_fract_x
_atom_site_fract_y
_atom_site_fract_z
_atom_site_U_iso_or_equiv
_atom_site_adp_type
_atom_site_occupancy
_atom_site_symmetry_multiplicity
_atom_site_calc_flag
_atom_site_refinement_flags
_atom_site_disorder_assembly
_atom_site_disorder_group
O1 O -0.09850(10) 0.16398(7) 0.32452(6) 0.0290(3) Uani 1 1 d . . .
O2 O 0.31884(10) 0.17517(7) 0.51086(6) 0.0311(3) Uani 1 1 d . . .
O3 O 0.28588(10) -0.02429(7) 0.25168(6) 0.0319(3) Uani 1 1 d . . .
N1 N 0.57292(11) -0.05101(7) 0.30489(6) 0.0219(3) Uani 1 1 d . . .
H1AA H 0.6407 -0.0743 0.3040 0.026 Uiso 1 1 calc R . .
N2 N 0.60521(12) 0.01976(7) 0.40368(6) 0.0213(3) Uani 1 1 d . . .
N3 N 0.48147(11) -0.05702(7) 0.25772(7) 0.0220(3) Uani 1 1 d . . .
C1 C 0.41773(16) -0.10858(10) 0.15123(9) 0.0273(4) Uani 1 1 d . . .
H1A H 0.3762(16) -0.0654(11) 0.1409(9) 0.030(5) Uiso 1 1 d . . .
C2 C 0.41590(17) -0.16639(11) 0.10535(9) 0.0322(4) Uani 1 1 d . . .
H2A H 0.3712(18) -0.1617(11) 0.0645(11) 0.044(6) Uiso 1 1 d . . .
C3 C 0.48147(16) -0.22957(10) 0.11738(9) 0.0315(4) Uani 1 1 d . . .
H3A H 0.4797(16) -0.2702(10) 0.0831(9) 0.033(5) Uiso 1 1 d . . .
C4 C 0.54904(16) -0.23538(10) 0.17498(9) 0.0286(4) Uani 1 1 d . . .
H4A H 0.5945(16) -0.2806(10) 0.1836(9) 0.029(5) Uiso 1 1 d . . .
C5 C 0.55030(15) -0.17839(9) 0.22187(9) 0.0247(4) Uani 1 1 d . . .
H5A H 0.5905(17) -0.1828(10) 0.2628(9) 0.033(5) Uiso 1 1 d . . .
C6 C 0.48398(14) -0.11541(9) 0.20988(8) 0.0213(3) Uani 1 1 d . . .
C9 C 0.38259(14) -0.01971(9) 0.27953(8) 0.0229(3) Uani 1 1 d . . .
C11 C 0.53602(13) -0.00205(9) 0.35225(7) 0.0197(3) Uani 1 1 d . . .
C12 C 0.42916(14) 0.08772(8) 0.44081(8) 0.0199(3) Uani 1 1 d . . .
C13 C 0.41937(13) 0.01966(9) 0.34003(8) 0.0204(3) Uani 1 1 d . . .
C15 C 0.36044(14) 0.06659(9) 0.38561(8) 0.0202(3) Uani 1 1 d . . .
C16 C 0.23853(14) 0.09158(9) 0.37237(8) 0.0208(3) Uani 1 1 d . . .
C17 C 0.20834(14) 0.11578(9) 0.30769(8) 0.0225(3) Uani 1 1 d . . .
H17A H 0.2684(15) 0.1148(9) 0.2699(8) 0.019(4) Uiso 1 1 d . . .
C18 C 0.09518(15) 0.13936(9) 0.29363(8) 0.0240(3) Uani 1 1 d . . .
H18A H 0.0783(15) 0.1595(9) 0.2477(9) 0.024(4) Uiso 1 1 d . . .
C19 C 0.00953(14) 0.13791(9) 0.34368(8) 0.0238(3) Uani 1 1 d . . .
C21 C -0.19177(17) 0.16081(12) 0.37342(11) 0.0339(4) Uani 1 1 d . . .
H21A H -0.256(2) 0.1844(13) 0.3507(11) 0.058(7) Uiso 1 1 d . . .
H21B H -0.2086(17) 0.1083(12) 0.3875(9) 0.039(6) Uiso 1 1 d . . .
H21C H -0.1755(18) 0.1940(12) 0.4148(11) 0.045(6) Uiso 1 1 d . . .
C22 C 0.03748(15) 0.11324(9) 0.40815(8) 0.0241(3) Uani 1 1 d . . .
H22A H -0.0189(16) 0.1125(10) 0.4437(9) 0.029(5) Uiso 1 1 d . . .
C23 C 0.15205(15) 0.09090(9) 0.42208(8) 0.0228(3) Uani 1 1 d . . .
H23A H 0.1731(14) 0.0747(9) 0.4684(8) 0.021(4) Uiso 1 1 d . . .
C24 C 0.54813(13) 0.06385(8) 0.44593(8) 0.0196(3) Uani 1 1 d . . .
C25 C 0.60258(14) 0.09737(8) 0.50603(8) 0.0213(3) Uani 1 1 d . . .
C26 C 0.51937(14) 0.14232(9) 0.53759(8) 0.0220(3) Uani 1 1 d . . .
C27 C 0.40722(15) 0.13954(9) 0.49841(8) 0.0225(3) Uani 1 1 d . . .
C29 C 0.71517(15) 0.09004(9) 0.53216(8) 0.0247(4) Uani 1 1 d . . .
H29A H 0.7737(16) 0.0587(9) 0.5093(8) 0.024(5) Uiso 1 1 d . . .
C30 C 0.74224(17) 0.12847(10) 0.59076(9) 0.0287(4) Uani 1 1 d . . .
H30A H 0.8158(17) 0.1242(10) 0.6114(9) 0.027(5) Uiso 1 1 d . . .
C31 C 0.65946(17) 0.17338(10) 0.62225(9) 0.0299(4) Uani 1 1 d . . .
H31A H 0.6807(16) 0.2005(10) 0.6616(9) 0.031(5) Uiso 1 1 d . . .
C32 C 0.54612(16) 0.18094(9) 0.59579(8) 0.0263(4) Uani 1 1 d . . .
H32A H 0.4886(16) 0.2129(10) 0.6165(9) 0.025(5) Uiso 1 1 d . . .

loop_
_atom_site_aniso_label
_atom_site_aniso_U_11
_atom_site_aniso_U_22
_atom_site_aniso_U_33
_atom_site_aniso_U_23
_atom_site_aniso_U_13
_atom_site_aniso_U_12
O1 0.0167(6) 0.0390(7) 0.0314(6) 0.0032(5) 0.0001(5) 0.0054(5)
O2 0.0233(6) 0.0362(7) 0.0337(7) -0.0098(6) 0.0024(5) 0.0033(5)
O3 0.0189(6) 0.0408(7) 0.0361(7) -0.0131(6) -0.0096(5) 0.0041(5)
N1 0.0145(6) 0.0293(7) 0.0217(7) -0.0052(6) -0.0032(5) 0.0029(6)
N2 0.0190(7) 0.0246(7) 0.0203(6) -0.0011(5) -0.0005(5) -0.0022(6)
N3 0.0156(6) 0.0291(7) 0.0212(7) -0.0042(6) -0.0025(5) -0.0001(6)
C1 0.0251(9) 0.0314(9) 0.0254(9) -0.0029(7) -0.0018(7) 0.0023(8)
C2 0.0278(10) 0.0412(11) 0.0276(9) -0.0093(8) -0.0042(8) -0.0008(8)
C3 0.0313(10) 0.0307(9) 0.0325(10) -0.0120(8) 0.0059(8) -0.0058(8)
C4 0.0284(9) 0.0244(9) 0.0330(9) 0.0000(7) 0.0085(8) -0.0010(7)
C5 0.0223(9) 0.0300(9) 0.0216(8) 0.0019(7) 0.0030(7) -0.0007(7)
C6 0.0172(8) 0.0253(8) 0.0214(8) -0.0014(6) 0.0024(6) -0.0028(6)
C9 0.0176(8) 0.0269(8) 0.0242(8) -0.0007(7) -0.0001(6) 0.0005(7)
C11 0.0169(8) 0.0226(8) 0.0196(7) 0.0005(6) 0.0017(6) -0.0021(6)
C12 0.0182(8) 0.0215(7) 0.0201(7) 0.0010(6) 0.0018(6) -0.0004(6)
C13 0.0164(8) 0.0235(8) 0.0214(8) 0.0003(6) 0.0001(6) -0.0015(6)
C15 0.0184(8) 0.0216(8) 0.0206(8) 0.0018(6) 0.0011(6) -0.0017(6)
C16 0.0183(8) 0.0202(8) 0.0240(8) -0.0021(6) 0.0000(6) -0.0005(6)
C17 0.0199(8) 0.0256(8) 0.0220(8) -0.0021(7) 0.0015(7) 0.0003(7)
C18 0.0225(8) 0.0274(8) 0.0222(8) 0.0010(7) -0.0002(7) 0.0011(7)
C19 0.0172(8) 0.0261(8) 0.0282(9) -0.0014(7) -0.0021(7) 0.0020(6)
C21 0.0181(9) 0.0446(12) 0.0389(11) 0.0029(9) 0.0040(8) 0.0041(8)
C22 0.0187(8) 0.0293(8) 0.0243(8) 0.0004(7) 0.0046(7) 0.0006(7)
C23 0.0218(9) 0.0263(8) 0.0203(8) 0.0002(7) 0.0005(6) 0.0014(7)
C24 0.0192(8) 0.0208(7) 0.0187(7) 0.0020(6) 0.0013(6) -0.0024(6)
C25 0.0224(8) 0.0217(8) 0.0198(8) 0.0024(6) 0.0000(6) -0.0032(6)
C26 0.0230(8) 0.0215(8) 0.0216(8) 0.0019(6) -0.0001(6) -0.0048(7)
C27 0.0214(8) 0.0235(8) 0.0228(8) 0.0004(6) 0.0028(7) -0.0022(7)
C29 0.0245(9) 0.0251(8) 0.0244(8) 0.0002(7) -0.0021(7) -0.0027(7)
C30 0.0272(10) 0.0316(9) 0.0274(9) 0.0005(8) -0.0077(8) -0.0038(8)
C31 0.0347(10) 0.0314(9) 0.0235(9) -0.0066(8) -0.0042(8) -0.0066(8)
C32 0.0290(9) 0.0252(8) 0.0246(8) -0.0026(7) 0.0015(7) -0.0034(7)

loop_
_atom_type_symbol
_atom_type_description
_atom_type_scat_dispersion_real
_atom_type_scat_dispersion_imag
_atom_type_scat_source
C C 0.0033 0.0016 'International Tables Vol C Tables 4.2.6.8 and 6.1.1.4'
H H 0.0000 0.0000 'International Tables Vol C Tables 4.2.6.8 and 6.1.1.4'
N N 0.0061 0.0033 'International Tables Vol C Tables 4.2.6.8 and 6.1.1.4'
O O 0.0106 0.0060 'International Tables Vol C Tables 4.2.6.8 and 6.1.1.4'

loop_
_geom_angle_atom_site_label_1
_geom_angle_atom_site_label_2
_geom_angle_atom_site_label_3
_geom_angle
_geom_angle_site_symmetry_1
_geom_angle_site_symmetry_3
_geom_angle_publ_flag
C19 O1 C21 117.44(14) . . ?
C11 N1 N3 106.42(12) . . ?
C11 N1 H1AA 126.8 . . ?
N3 N1 H1AA 126.8 . . ?
C24 N2 C11 111.63(14) . . ?
C9 N3 N1 110.90(12) . . ?
C9 N3 C6 126.12(13) . . ?
N1 N3 C6 119.20(13) . . ?
C2 C1 C6 119.30(17) . . ?
C2 C1 H1A 118.6(11) . . ?
C6 C1 H1A 122.0(11) . . ?
C3 C2 C1 120.12(17) . . ?
C3 C2 H2A 120.2(12) . . ?
C1 C2 H2A 119.7(12) . . ?
C4 C3 C2 120.30(16) . . ?
C4 C3 H3A 121.1(11) . . ?
C2 C3 H3A 118.6(11) . . ?
C3 C4 C5 120.19(17) . . ?
C3 C4 H4A 120.0(10) . . ?
C5 C4 H4A 119.8(10) . . ?
C6 C5 C4 119.36(16) . . ?
C6 C5 H5A 118.9(12) . . ?
C4 C5 H5A 121.5(12) . . ?
C5 C6 C1 120.70(15) . . ?
C5 C6 N3 120.54(14) . . ?
C1 C6 N3 118.75(15) . . ?
O3 C9 N3 123.55(15) . . ?
O3 C9 C13 131.12(15) . . ?
N3 C9 C13 105.28(13) . . ?
N2 C11 N1 122.31(14) . . ?
N2 C11 C13 126.87(14) . . ?
N1 C11 C13 110.81(13) . . ?
C15 C12 C24 120.24(14) . . ?
C15 C12 C27 132.43(15) . . ?
C24 C12 C27 107.09(13) . . ?
C11 C13 C15 120.47(14) . . ?
C11 C13 C9 106.03(14) . . ?
C15 C13 C9 133.34(14) . . ?
C12 C15 C13 113.65(14) . . ?
C12 C15 C16 125.31(14) . . ?
C13 C15 C16 121.01(14) . . ?
C23 C16 C17 118.60(15) . . ?
C23 C16 C15 122.19(14) . . ?
C17 C16 C15 119.21(14) . . ?
C18 C17 C16 120.65(15) . . ?
C18 C17 H17A 118.8(9) . . ?
C16 C17 H17A 120.5(9) . . ?
C17 C18 C19 120.10(15) . . ?
C17 C18 H18A 118.3(10) . . ?
C19 C18 H18A 121.5(10) . . ?
O1 C19 C18 115.08(14) . . ?
O1 C19 C22 124.78(15) . . ?
C18 C19 C22 120.12(15) . . ?
O1 C21 H21A 103.0(14) . . ?
O1 C21 H21B 111.3(11) . . ?
H21A C21 H21B 114.0(18) . . ?
O1 C21 H21C 112.4(12) . . ?
H21A C21 H21C 104.5(18) . . ?
H21B C21 H21C 111.2(16) . . ?
C19 C22 C23 119.31(15) . . ?
C19 C22 H22A 122.0(11) . . ?
C23 C22 H22A 118.6(11) . . ?
C22 C23 C16 121.21(15) . . ?
C22 C23 H23A 119.7(10) . . ?
C16 C23 H23A 119.1(10) . . ?
N2 C24 C12 127.05(14) . . ?
N2 C24 C25 123.56(14) . . ?
C12 C24 C25 109.38(13) . . ?
C29 C25 C26 120.91(15) . . ?
C29 C25 C24 130.56(15) . . ?
C26 C25 C24 108.53(14) . . ?
C32 C26 C25 121.30(16) . . ?
C32 C26 C27 129.69(16) . . ?
C25 C26 C27 109.01(13) . . ?
O2 C27 C26 125.47(15) . . ?
O2 C27 C12 128.51(15) . . ?
C26 C27 C12 105.97(13) . . ?
C25 C29 C30 117.97(16) . . ?
C25 C29 H29A 120.5(10) . . ?
C30 C29 H29A 121.6(10) . . ?
C29 C30 C31 121.21(17) . . ?
C29 C30 H30A 121.5(11) . . ?
C31 C30 H30A 117.2(11) . . ?
C30 C31 C32 120.81(16) . . ?
C30 C31 H31A 119.8(11) . . ?
C32 C31 H31A 119.3(11) . . ?
C26 C32 C31 117.79(16) . . ?
C26 C32 H32A 120.5(10) . . ?
C31 C32 H32A 121.7(10) . . ?

loop_
_geom_bond_atom_site_label_1
_geom_bond_atom_site_label_2
_geom_bond_distance
_geom_bond_site_symmetry_2
_geom_bond_publ_flag
O1 C19 1.3716(19) . ?
O1 C21 1.440(2) . ?
O2 C27 1.2211(19) . ?
O3 C9 1.2351(19) . ?
N1 C11 1.3596(19) . ?
N1 N3 1.4048(18) . ?
N1 H1AA 0.8800 . ?
N2 C24 1.329(2) . ?
N2 C11 1.3491(19) . ?
N3 C9 1.383(2) . ?
N3 C6 1.423(2) . ?
C1 C2 1.389(2) . ?
C1 C6 1.393(2) . ?
C1 H1A 0.937(19) . ?
C2 C3 1.388(3) . ?
C2 H2A 0.96(2) . ?
C3 C4 1.382(3) . ?
C3 H3A 1.003(19) . ?
C4 C5 1.391(2) . ?
C4 H4A 0.984(19) . ?
C5 C6 1.390(2) . ?
C5 H5A 0.936(19) . ?
C9 C13 1.459(2) . ?
C11 C13 1.407(2) . ?
C12 C15 1.400(2) . ?
C12 C24 1.426(2) . ?
C12 C27 1.501(2) . ?
C13 C15 1.412(2) . ?
C15 C16 1.484(2) . ?
C16 C23 1.394(2) . ?
C16 C17 1.400(2) . ?
C17 C18 1.386(2) . ?
C17 H17A 1.015(16) . ?
C18 C19 1.393(2) . ?
C18 H18A 1.001(17) . ?
C19 C22 1.393(2) . ?
C21 H21A 0.96(2) . ?
C21 H21B 1.01(2) . ?
C21 H21C 1.03(2) . ?
C22 C23 1.394(2) . ?
C22 H22A 0.954(18) . ?
C23 H23A 0.995(16) . ?
C24 C25 1.476(2) . ?
C25 C29 1.389(2) . ?
C25 C26 1.398(2) . ?
C26 C32 1.385(2) . ?
C26 C27 1.496(2) . ?
C29 C30 1.391(2) . ?
C29 H29A 0.987(18) . ?
C30 C31 1.394(3) . ?
C30 H30A 0.935(19) . ?
C31 C32 1.400(3) . ?
C31 H31A 0.954(19) . ?
C32 H32A 0.966(18) . ?

loop_
_geom_torsion_atom_site_label_1
_geom_torsion_atom_site_label_2
_geom_torsion_atom_site_label_3
_geom_torsion_atom_site_label_4
_geom_torsion
_geom_torsion_site_symmetry_1
_geom_torsion_site_symmetry_2
_geom_torsion_site_symmetry_3
_geom_torsion_site_symmetry_4
_geom_torsion_publ_flag
C11 N1 N3 C9 -7.58(17) . . . . ?
C11 N1 N3 C6 -167.02(13) . . . . ?
C6 C1 C2 C3 -1.3(3) . . . . ?
C1 C2 C3 C4 -0.1(3) . . . . ?
C2 C3 C4 C5 1.0(3) . . . . ?
C3 C4 C5 C6 -0.6(2) . . . . ?
C4 C5 C6 C1 -0.8(2) . . . . ?
C4 C5 C6 N3 178.52(15) . . . . ?
C2 C1 C6 C5 1.7(3) . . . . ?
C2 C1 C6 N3 -177.56(16) . . . . ?
C9 N3 C6 C5 -134.90(17) . . . . ?
N1 N3 C6 C5 21.1(2) . . . . ?
C9 N3 C6 C1 44.4(2) . . . . ?
N1 N3 C6 C1 -159.58(15) . . . . ?
N1 N3 C9 O3 -170.34(15) . . . . ?
C6 N3 C9 O3 -12.6(3) . . . . ?
N1 N3 C9 C13 7.35(18) . . . . ?
C6 N3 C9 C13 165.05(14) . . . . ?
C24 N2 C11 N1 -175.86(14) . . . . ?
C24 N2 C11 C13 2.8(2) . . . . ?
N3 N1 C11 N2 -176.53(14) . . . . ?
N3 N1 C11 C13 4.59(17) . . . . ?
N2 C11 C13 C15 -3.1(2) . . . . ?
N1 C11 C13 C15 175.76(14) . . . . ?
N2 C11 C13 C9 -179.01(15) . . . . ?
N1 C11 C13 C9 -0.19(18) . . . . ?
O3 C9 C13 C11 173.12(18) . . . . ?
N3 C9 C13 C11 -4.33(17) . . . . ?
O3 C9 C13 C15 -2.1(3) . . . . ?
N3 C9 C13 C15 -179.53(17) . . . . ?
C24 C12 C15 C13 1.9(2) . . . . ?
C27 C12 C15 C13 175.58(16) . . . . ?
C24 C12 C15 C16 -175.88(14) . . . . ?
C27 C12 C15 C16 -2.2(3) . . . . ?
C11 C13 C15 C12 0.4(2) . . . . ?
C9 C13 C15 C12 175.01(17) . . . . ?
C11 C13 C15 C16 178.28(14) . . . . ?
C9 C13 C15 C16 -7.1(3) . . . . ?
C12 C15 C16 C23 -47.7(2) . . . . ?
C13 C15 C16 C23 134.64(17) . . . . ?
C12 C15 C16 C17 133.19(17) . . . . ?
C13 C15 C16 C17 -44.5(2) . . . . ?
C23 C16 C17 C18 0.7(2) . . . . ?
C15 C16 C17 C18 179.88(15) . . . . ?
C16 C17 C18 C19 -1.2(2) . . . . ?
C21 O1 C19 C18 177.39(16) . . . . ?
C21 O1 C19 C22 -4.5(2) . . . . ?
C17 C18 C19 O1 178.65(15) . . . . ?
C17 C18 C19 C22 0.4(3) . . . . ?
O1 C19 C22 C23 -177.31(15) . . . . ?
C18 C19 C22 C23 0.7(3) . . . . ?
C19 C22 C23 C16 -1.2(3) . . . . ?
C17 C16 C23 C22 0.4(2) . . . . ?
C15 C16 C23 C22 -178.68(15) . . . . ?
C11 N2 C24 C12 -0.2(2) . . . . ?
C11 N2 C24 C25 -178.68(14) . . . . ?
C15 C12 C24 N2 -2.2(2) . . . . ?
C27 C12 C24 N2 -177.31(15) . . . . ?
C15 C12 C24 C25 176.44(14) . . . . ?
C27 C12 C24 C25 1.35(17) . . . . ?
N2 C24 C25 C29 -2.2(3) . . . . ?
C12 C24 C25 C29 179.13(16) . . . . ?
N2 C24 C25 C26 177.97(14) . . . . ?
C12 C24 C25 C26 -0.74(17) . . . . ?
C29 C25 C26 C32 0.0(2) . . . . ?
C24 C25 C26 C32 179.86(14) . . . . ?
C29 C25 C26 C27 179.92(14) . . . . ?
C24 C25 C26 C27 -0.19(17) . . . . ?
C32 C26 C27 O2 3.4(3) . . . . ?
C25 C26 C27 O2 -176.57(15) . . . . ?
C32 C26 C27 C12 -179.07(16) . . . . ?
C25 C26 C27 C12 0.99(17) . . . . ?
C15 C12 C27 O2 1.8(3) . . . . ?
C24 C12 C27 O2 176.04(16) . . . . ?
C15 C12 C27 C26 -175.68(16) . . . . ?
C24 C12 C27 C26 -1.42(16) . . . . ?
C26 C25 C29 C30 0.3(2) . . . . ?
C24 C25 C29 C30 -179.56(16) . . . . ?
C25 C29 C30 C31 -0.4(3) . . . . ?
C29 C30 C31 C32 0.2(3) . . . . ?
C25 C26 C32 C31 -0.2(2) . . . . ?
C27 C26 C32 C31 179.90(16) . . . . ?
C30 C31 C32 C26 0.1(3) . . . . ?

loop_
_cod_related_entry_id
_cod_related_entry_database
_cod_related_entry_code
1 ChemSpider 21119813
